data_1010277
loop_
_publ_author_name
'Oftedal, I'

_publ_section_title
;
Roentgenographische Untersuchungen von Sn S~2~, Ti S~2~, Ti Se~2~, Ti
Te~2~
;
_journal_coden_ASTM ZPCLAH
_journal_name_full
;
Zeitschrift fuer Physikalische Chemie (Leipzig)
;
_journal_page_first 301
_journal_page_last 310
_journal_volume 134
_journal_year 1928
_chemical_formula_structural 'Ti Te2'
_chemical_formula_sum 'Te2 Ti'
_chemical_name_systematic 'Titanium telluride'
_space_group_IT_number 164
_symmetry_cell_setting trigonal
_symmetry_Int_Tables_number 164
_symmetry_space_group_name_Hall '-P 3 2"'
_symmetry_space_group_name_H-M 'P -3 m 1'
_cell_angle_alpha 90
_cell_angle_beta 90
_cell_angle_gamma 120
_cell_formula_units_Z 1
_cell_length_a 3.774(3)
_cell_length_b 3.774(3)
_cell_length_c 6.539(10)
_cell_volume 80.7
_cod_database_code 1010277

loop_
_symmetry_equiv_pos_as_xyz
x,y,z
-y,x-y,z
y-x,-x,z
-y,-x,z
x,x-y,z
y-x,y,z
-x,-y,-z
y,y-x,-z
x-y,x,-z
y,x,-z
-x,y-x,-z
x-y,-y,-z

loop_
_atom_site_label
_atom_site_type_symbol
_atom_site_symmetry_multiplicity
_atom_site_Wyckoff_symbol
_atom_site_fract_x
_atom_site_fract_y
_atom_site_fract_z
_atom_site_occupancy
_atom_site_attached_hydrogens
_atom_site_calc_flag
Ti1 Ti4+ 1 a 0. 0. 0. 1. 0 d
Te1 Te2- 2 d 0.3333 0.6667 0.25(2) 1. 0 d

loop_
_atom_type_symbol
_atom_type_oxidation_number
Ti4+ 4.000
Te2- -2.000
